data_2007333
loop_
_publ_author_name
'Clegg, William'
'Coles, Simon J.'
'Fallis, Ian A.'
'Griffiths, Paul M.'
'Teat, Simon J.'

_publ_section_title
;
 4-Cyano-4'-[(4<i>R</i>)-4,5-epoxypentyloxy]biphenyl: a Pseudosymmetry
 Problem Solved with Synchrotron Data
;
_journal_issue 6
_journal_name_full 'Acta Crystallographica Section C'
_journal_page_first 882
_journal_page_last 885
_journal_paper_doi 10.1107/S0108270197020027
_journal_volume 54
_journal_year 1998
_chemical_formula_moiety 'C18 H17 N O2'
_chemical_formula_sum 'C18 H17 N O2'
_chemical_formula_weight 279.33
_chemical_name_systematic
;
 4-cyano-4'-(4R-5-epoxypentyloxy)biphenyl
;
_space_group_IT_number 4
_symmetry_cell_setting monoclinic
_symmetry_space_group_name_Hall 'P 2yb'
_symmetry_space_group_name_H-M 'P 1 21 1'
_audit_creation_method SHELXL97
_cell_angle_alpha 90.00
_cell_angle_beta 106.387(4)
_cell_angle_gamma 90.00
_cell_formula_units_Z 4
_cell_length_a 12.698(3)
_cell_length_b 5.6022(11)
_cell_length_c 21.041(4)
_cell_measurement_reflns_used 6753
_cell_measurement_temperature 160(2)
_cell_measurement_theta_max 26.30
_cell_measurement_theta_min 1.69
_cell_volume 1436.0(5)
_computing_cell_refinement 'local programs'
_computing_data_collection 'SMART (Siemens, 1995)'
_computing_data_reduction 'SAINT (Siemens, 1995)'
_computing_molecular_graphics SHELXTL
_computing_publication_material 'SHELXTL and local programs'
_computing_structure_refinement SHELXTL
_computing_structure_solution 'SHELXTL (Sheldrick, 1994)'
_diffrn_ambient_temperature 160(2)
_diffrn_detector_area_resol_mean 8.192
_diffrn_measured_fraction_theta_full 0.983
_diffrn_measured_fraction_theta_max 0.910
_diffrn_measurement_device_type
;
Siemens SMART CCD diffractometer with Oxford Cryosystems Cryostream cooler
(Cosier & Glazer, 1986)
;
_diffrn_measurement_method '\w rotation scans with narrow frames'
_diffrn_radiation_monochromator 'silicon 111'
_diffrn_radiation_source 'Daresbury SRS station 9.8'
_diffrn_radiation_type Synchrotron
_diffrn_radiation_wavelength 0.6956
_diffrn_reflns_av_R_equivalents 0.026
_diffrn_reflns_av_sigmaI/netI 0.036
_diffrn_reflns_limit_h_max 15
_diffrn_reflns_limit_h_min -14
_diffrn_reflns_limit_k_max 6
_diffrn_reflns_limit_k_min -6
_diffrn_reflns_limit_l_max 25
_diffrn_reflns_limit_l_min -26
_diffrn_reflns_number 9761
_diffrn_reflns_theta_full 24.50
_diffrn_reflns_theta_max 25.76
_diffrn_reflns_theta_min 0.99
_diffrn_standards_decay_% 14
_diffrn_standards_number 0
_exptl_absorpt_coefficient_mu 0.084
_exptl_absorpt_correction_type none
_exptl_crystal_colour colourless
_exptl_crystal_density_diffrn 1.292
_exptl_crystal_density_method 'not measured'
_exptl_crystal_description plate
_exptl_crystal_F_000 592
_exptl_crystal_size_max 0.25
_exptl_crystal_size_mid 0.16
_exptl_crystal_size_min 0.03
_refine_diff_density_max 0.34
_refine_diff_density_min -0.27
_refine_ls_abs_structure_details 'Flack (1983)'
_refine_ls_abs_structure_Flack -0.4(15)
_refine_ls_extinction_method none
_refine_ls_goodness_of_fit_ref 1.034
_refine_ls_hydrogen_treatment 'H atoms riding'
_refine_ls_matrix_type full
_refine_ls_number_parameters 379
_refine_ls_number_reflns 4831
_refine_ls_number_restraints 1
_refine_ls_restrained_S_all 1.034
_refine_ls_R_factor_all 0.058
_refine_ls_R_factor_gt 0.046
_refine_ls_shift/su_max 0.003
_refine_ls_shift/su_mean 0.000
_refine_ls_structure_factor_coef Fsqd
_refine_ls_weighting_details 'w = 1/[\s^2^(Fo^2^)+(0.0821P)^2^+0.157P] where P = (Fo^2^+2Fc^2^)/3'
_refine_ls_weighting_scheme calc
_refine_ls_wR_factor_ref 0.133
_reflns_number_gt 3939
_reflns_number_total 4831
_reflns_threshold_expression I>2\s(I)
_cod_data_source_file fg1424.cif
_cod_data_source_block 3
_cod_original_sg_symbol_Hall 'P 2y1'
_cod_original_sg_symbol_H-M 'P 21'
_cod_database_code 2007333

loop_
_symmetry_equiv_pos_as_xyz
'x, y, z'
'-x, y+1/2, -z'

loop_
_atom_site_label
_atom_site_fract_x
_atom_site_fract_y
_atom_site_fract_z
_atom_site_U_iso_or_equiv
_atom_site_adp_type
_atom_site_calc_flag
_atom_site_refinement_flags
_atom_site_occupancy
_atom_site_disorder_assembly
_atom_site_disorder_group
_atom_site_type_symbol
N1 -.16654(17) .3465(5) .28862(10) .0428(6) Uani d . 1 . . N
C1 -.1694(2) .3312(5) .23389(12) .0342(6) Uani d . 1 . . C
C2 -.16913(18) .3209(5) .16556(11) .0284(6) Uani d . 1 . . C
C3 -.1180(3) .1326(6) .14337(12) .0495(8) Uani d . 1 . . C
H3 -.0852 .0079 .1729 .059 Uiso calc R 1 . . H
C4 -.1149(2) .1262(6) .07888(12) .0470(8) Uani d . 1 . . C
H4 -.0795 -.0039 .0644 .056 Uiso calc R 1 . . H
C5 -.16210(17) .3055(4) .03399(10) .0236(6) Uani d . 1 . . C
C6 -.2123(2) .4923(6) .05755(11) .0376(7) Uani d . 1 . . C
H6 -.2450 .6180 .0283 .045 Uiso calc R 1 . . H
C7 -.2156(2) .4996(6) .12232(11) .0377(7) Uani d . 1 . . C
H7 -.2505 .6296 .1372 .045 Uiso calc R 1 . . H
C8 -.15631(17) .3014(5) -.03533(10) .0242(5) Uani d . 1 . . C
C9 -.10325(18) .1194(5) -.05869(10) .0274(6) Uani d . 1 . . C
H9 -.0700 -.0051 -.0292 .033 Uiso calc R 1 . . H
C10 -.09667(18) .1114(5) -.12285(11) .0304(6) Uani d . 1 . . C
H10 -.0607 -.0179 -.1372 .036 Uiso calc R 1 . . H
C11 -.14312(18) .2940(5) -.16627(10) .0250(6) Uani d . 1 . . C
O1 -.14121(12) .3041(3) -.23059(7) .0306(5) Uani d . 1 . . O
C12 -.19630(19) .4783(5) -.14461(10) .0304(6) Uani d . 1 . . C
H12 -.2289 .6032 -.1742 .037 Uiso calc R 1 . . H
C13 -.20225(19) .4817(5) -.08040(11) .0314(6) Uani d . 1 . . C
H13 -.2388 .6106 -.0663 .038 Uiso calc R 1 . . H
C14 -.09158(19) .1070(5) -.25450(10) .0312(6) Uani d . 1 . . C
H14A -.1332 -.0410 -.2527 .037 Uiso calc R 1 . . H
H14B -.0154 .0847 -.2263 .037 Uiso calc R 1 . . H
C15 -.0913(2) .1557(5) -.32462(10) .0331(6) Uani d . 1 . . C
H15A -.1670 .1935 -.3514 .040 Uiso calc R 1 . . H
H15B -.0675 .0100 -.3434 .040 Uiso calc R 1 . . H
C16 -.0162(2) .3605(7) -.32963(11) .0425(7) Uani d . 1 . . C
H16A -.0459 .5088 -.3157 .051 Uiso calc R 1 . . H
H16B .0566 .3314 -.2978 .051 Uiso calc R 1 . . H
C17 -.0007(2) .4005(9) -.39622(13) .0610(10) Uani d . 1 . . C
H17 .0552 .5252 -.3972 .073 Uiso calc R 1 . . H
C18 -.0137(3) .2274(9) -.44527(16) .0889(13) Uani d . 1 . . C
H18A -.0320 .0632 -.4346 .107 Uiso calc R 1 . . H
H18B .0341 .2372 -.4751 .107 Uiso calc R 1 . . H
O2 -.09474(18) .4069(5) -.45104(9) .0688(7) Uani d . 1 . . O
N2 .32334(17) .3588(5) .78117(9) .0402(6) Uani d . 1 . . N
C19 .32279(18) .3727(6) .72723(11) .0320(6) Uani d . 1 . . C
C20 .32481(18) .3890(5) .65899(11) .0295(6) Uani d . 1 . . C
C21 .3779(3) .5726(6) .63809(13) .0546(9) Uani d . 1 . . C
H21 .4109 .6961 .6680 .066 Uiso calc R 1 . . H
C22 .3833(3) .5783(6) .57363(12) .0499(8) Uani d . 1 . . C
H22 .4198 .7077 .5597 .060 Uiso calc R 1 . . H
C23 .33724(17) .4006(5) .52861(10) .0258(6) Uani d . 1 . . C
C24 .2854(2) .2166(6) .55170(11) .0445(8) Uani d . 1 . . C
H24 .2532 .0912 .5222 .053 Uiso calc R 1 . . H
C25 .2788(2) .2086(6) .61559(11) .0439(8) Uani d . 1 . . C
H25 .2426 .0793 .6298 .053 Uiso calc R 1 . . H
C26 .34611(17) .4027(5) .45969(10) .0246(6) Uani d . 1 . . C
C27 .39925(18) .5865(5) .43688(10) .0298(6) Uani d . 1 . . C
H27 .4301 .7138 .4660 .036 Uiso calc R 1 . . H
C28 .40851(18) .5895(5) .37292(10) .0282(6) Uani d . 1 . . C
H28 .4458 .7170 .3588 .034 Uiso calc R 1 . . H
C29 .36354(17) .4070(5) .32967(10) .0262(6) Uani d . 1 . . C
O3 .36708(12) .3936(4) .26564(7) .0305(4) Uani d . 1 . . O
C30 .3105(2) .2200(5) .35134(11) .0309(6) Uani d . 1 . . C
H30 .2802 .0928 .3220 .037 Uiso calc R 1 . . H
C31 .30167(19) .2184(5) .41507(10) .0299(6) Uani d . 1 . . C
H31 .2647 .0900 .4291 .036 Uiso calc R 1 . . H
C32 .41505(19) .5944(5) .24138(10) .0304(6) Uani d . 1 . . C
H32A .4911 .6201 .2694 .036 Uiso calc R 1 . . H
H32B .3720 .7406 .2429 .036 Uiso calc R 1 . . H
C33 .41492(19) .5428(5) .17121(10) .0325(7) Uani d . 1 . . C
H33A .3397 .4965 .1455 .039 Uiso calc R 1 . . H
H33B .4340 .6910 .1514 .039 Uiso calc R 1 . . H
C34 .49278(19) .3495(6) .16461(10) .0362(6) Uani d . 1 . . C
H34A .5645 .3745 .1980 .043 Uiso calc R 1 . . H
H34B .4637 .1930 .1736 .043 Uiso calc R 1 . . H
C35 .5090(2) .3466(6) .09690(11) .0406(7) Uani d . 1 . . C
H35 .5399 .4971 .0839 .049 Uiso calc R 1 . . H
C36 .5350(3) .1342(7) .06664(13) .0595(8) Uani d . 1 . . C
H36A .5825 .1498 .0368 .071 Uiso calc R 1 . . H
H36B .5447 -.0157 .0926 .071 Uiso calc R 1 . . H
O4 .42747(16) .2358(5) .04558(8) .0657(7) Uani d . 1 . . O

loop_
_atom_site_aniso_label
_atom_site_aniso_U_11
_atom_site_aniso_U_22
_atom_site_aniso_U_33
_atom_site_aniso_U_12
_atom_site_aniso_U_13
_atom_site_aniso_U_23
N1 .0558(14) .0419(16) .0357(11) -.0044(14) .0212(10) -.0030(11)
C1 .0391(14) .0310(17) .0358(13) -.0067(14) .0158(10) -.0039(12)
C2 .0295(13) .0321(16) .0262(11) -.0107(12) .0123(10) -.0048(11)
C3 .093(2) .0276(17) .0349(13) .0107(19) .0288(15) .0097(13)
C4 .086(2) .0274(17) .0353(13) .0132(17) .0303(14) .0057(12)
C5 .0214(11) .0217(15) .0279(11) -.0059(12) .0070(9) -.0029(10)
C6 .0366(14) .0449(18) .0285(12) .0171(15) .0048(10) .0017(13)
C7 .0321(14) .0493(19) .0302(12) .0101(14) .0062(10) -.0098(13)
C8 .0211(11) .0243(15) .0265(11) -.0042(12) .0058(9) -.0017(11)
C9 .0273(13) .0266(14) .0264(11) .0059(13) .0043(10) .0039(11)
C10 .0284(13) .0309(16) .0301(12) .0096(14) .0057(10) -.0001(12)
C11 .0201(11) .0282(15) .0246(10) -.0010(12) .0029(9) -.0007(10)
O1 .0341(9) .0351(12) .0234(7) .0108(9) .0091(7) .0040(8)
C12 .0382(14) .0253(15) .0300(12) .0073(13) .0130(11) .0071(11)
C13 .0400(15) .0231(15) .0333(12) .0036(13) .0141(11) -.0011(12)
C14 .0278(13) .0360(16) .0300(12) .0068(13) .0084(10) -.0007(12)
C15 .0307(13) .0421(18) .0269(11) .0032(14) .0086(10) .0010(12)
C16 .0391(14) .055(2) .0352(12) .0009(17) .0127(11) .0043(14)
C17 .0437(16) .101(3) .0399(14) .0081(19) .0141(12) .0198(18)
C18 .123(3) .104(3) .059(2) .049(3) .055(2) .016(2)
O2 .0716(14) .0980(19) .0377(10) .0421(15) .0169(10) .0196(12)
N2 .0546(13) .0407(15) .0315(10) .0037(14) .0223(9) .0028(11)
C19 .0332(13) .0317(16) .0340(12) .0064(14) .0141(10) .0006(12)
C20 .0283(12) .0336(15) .0286(11) .0085(13) .0113(9) .0052(12)
C21 .098(3) .0350(19) .0394(15) -.014(2) .0338(16) -.0070(14)
C22 .096(2) .0282(17) .0366(14) -.0145(18) .0361(15) -.0045(13)
C23 .0223(11) .0306(16) .0241(10) .0060(13) .0058(9) .0036(11)
C24 .0505(17) .056(2) .0260(12) -.0255(18) .0087(12) -.0025(14)
C25 .0468(16) .056(2) .0291(12) -.0231(16) .0110(11) -.0009(14)
C26 .0211(11) .0263(15) .0249(10) .0047(12) .0040(9) .0052(11)
C27 .0286(13) .0349(16) .0250(12) -.0037(14) .0062(10) -.0022(12)
C28 .0281(13) .0321(16) .0249(11) -.0053(13) .0083(9) .0013(11)
C29 .0246(11) .0341(16) .0204(10) .0004(13) .0070(9) -.0001(11)
O3 .0361(9) .0335(12) .0236(7) -.0091(9) .0112(7) -.0021(8)
C30 .0395(14) .0236(15) .0306(12) -.0045(13) .0118(11) -.0038(11)
C31 .0387(14) .0217(14) .0313(12) -.0017(13) .0135(11) .0000(11)
C32 .0302(13) .0347(15) .0272(12) -.0063(13) .0096(10) .0041(11)
C33 .0291(13) .0440(18) .0233(11) -.0048(14) .0052(10) .0040(12)
C34 .0344(13) .0450(17) .0279(11) .0009(15) .0069(10) -.0028(13)
C35 .0379(13) .0503(17) .0351(12) -.0057(14) .0126(10) -.0048(13)
C36 .076(2) .063(2) .0463(15) -.0122(17) .0286(15) -.0145(15)
O4 .0529(13) .109(2) .0336(9) -.0389(14) .0094(9) -.0163(12)

loop_
_atom_type_symbol
_atom_type_description
_atom_type_scat_dispersion_real
_atom_type_scat_dispersion_imag
_atom_type_scat_source
C C 0.0033 0.0016 'International Tables Vol C Tables 4.2.6.8 and 6.1.1.4'
H H 0.0000 0.0000 'International Tables Vol C Tables 4.2.6.8 and 6.1.1.4'
N N 0.0061 0.0033 'International Tables Vol C Tables 4.2.6.8 and 6.1.1.4'
O O 0.0106 0.0060 'International Tables Vol C Tables 4.2.6.8 and 6.1.1.4'

loop_
_geom_angle_atom_site_label_1
_geom_angle_atom_site_label_2
_geom_angle_atom_site_label_3
_geom_angle
N1 C1 C2 177.3(3)
C7 C2 C3 119.2(2)
C7 C2 C1 120.8(2)
C3 C2 C1 120.0(2)
C4 C3 C2 120.1(3)
C3 C4 C5 121.7(3)
C6 C5 C4 117.1(2)
C6 C5 C8 121.2(2)
C4 C5 C8 121.7(2)
C7 C6 C5 121.4(3)
C2 C7 C6 120.6(3)
C9 C8 C13 116.3(2)
C9 C8 C5 121.6(2)
C13 C8 C5 122.1(2)
C10 C9 C8 122.8(2)
C9 C10 C11 119.3(2)
O1 C11 C12 116.4(2)
O1 C11 C10 124.2(2)
C12 C11 C10 119.4(2)
C11 O1 C14 116.78(19)
C13 C12 C11 120.2(2)
C12 C13 C8 122.0(2)
O1 C14 C15 109.2(2)
C14 C15 C16 112.4(2)
C17 C16 C15 115.7(3)
C18 C17 O2 60.9(2)
C18 C17 C16 125.1(4)
O2 C17 C16 118.0(2)
C17 C18 O2 60.1(2)
C17 O2 C18 59.0(2)
N2 C19 C20 178.6(2)
C21 C20 C25 119.6(2)
C21 C20 C19 121.0(3)
C25 C20 C19 119.3(3)
C20 C21 C22 120.0(3)
C21 C22 C23 121.8(3)
C24 C23 C22 116.5(2)
C24 C23 C26 121.6(2)
C22 C23 C26 121.9(2)
C25 C24 C23 122.4(3)
C24 C25 C20 119.6(3)
C27 C26 C31 117.2(2)
C27 C26 C23 121.4(2)
C31 C26 C23 121.4(2)
C28 C27 C26 121.9(2)
C29 C28 C27 120.0(2)
O3 C29 C28 124.7(2)
O3 C29 C30 115.9(2)
C28 C29 C30 119.36(19)
C29 O3 C32 116.3(2)
C31 C30 C29 120.3(2)
C30 C31 C26 121.3(2)
O3 C32 C33 108.3(2)
C34 C33 C32 114.3(2)
C35 C34 C33 111.6(2)
O4 C35 C36 60.4(2)
O4 C35 C34 117.7(2)
C36 C35 C34 122.9(3)
O4 C36 C35 59.08(19)
C35 O4 C36 60.53(18)

loop_
_geom_bond_atom_site_label_1
_geom_bond_atom_site_label_2
_geom_bond_site_symmetry_2
_geom_bond_distance
_geom_bond_publ_flag
N1 C1 . 1.145(3) ?
C1 C2 . 1.440(3) ?
C2 C7 . 1.370(4) ?
C2 C3 . 1.387(4) ?
C3 C4 . 1.369(3) ?
C4 C5 . 1.393(4) ?
C5 C6 . 1.388(3) ?
C5 C8 . 1.481(3) ?
C6 C7 . 1.376(3) ?
C8 C9 . 1.387(3) ?
C8 C13 . 1.395(3) ?
C9 C10 . 1.377(3) ?
C10 C11 . 1.388(4) ?
C11 O1 . 1.361(2) ?
C11 C12 . 1.379(3) ?
O1 C14 . 1.431(3) ?
C12 C13 . 1.374(3) ?
C14 C15 . 1.501(3) ?
C15 C16 . 1.515(4) ?
C16 C17 . 1.486(3) ?
C17 C18 . 1.391(5) ?
C17 O2 . 1.408(3) ?
C18 O2 . 1.420(4) ?
N2 C19 . 1.136(3) ?
C19 C20 . 1.446(3) ?
C20 C21 . 1.368(4) ?
C20 C25 . 1.377(4) ?
C21 C22 . 1.378(3) ?
C22 C23 . 1.385(4) ?
C23 C24 . 1.383(4) ?
C23 C26 . 1.486(3) ?
C24 C25 . 1.371(3) ?
C26 C27 . 1.389(3) ?
C26 C31 . 1.402(3) ?
C27 C28 . 1.384(3) ?
C28 C29 . 1.381(4) ?
C29 O3 . 1.363(2) ?
C29 C30 . 1.390(4) ?
O3 C32 . 1.440(3) ?
C30 C31 . 1.377(3) ?
C32 C33 . 1.504(3) ?
C33 C34 . 1.499(4) ?
C34 C35 . 1.496(3) ?
C35 O4 . 1.411(3) ?
C35 C36 . 1.432(4) ?
C36 O4 . 1.430(4) ?

loop_
_geom_torsion_atom_site_label_1
_geom_torsion_atom_site_label_2
_geom_torsion_atom_site_label_3
_geom_torsion_atom_site_label_4
_geom_torsion
_geom_torsion_publ_flag
N1 C1 C2 C7 -72(6) ?
N1 C1 C2 C3 106(6) ?
C7 C2 C3 C4 -0.3(4) ?
C1 C2 C3 C4 -178.0(3) ?
C2 C3 C4 C5 0.0(5) ?
C3 C4 C5 C6 0.3(4) ?
C3 C4 C5 C8 178.5(3) ?
C4 C5 C6 C7 -0.3(4) ?
C8 C5 C6 C7 -178.5(2) ?
C3 C2 C7 C6 0.3(4) ?
C1 C2 C7 C6 178.0(2) ?
C5 C6 C7 C2 0.0(4) ?
C6 C5 C8 C9 177.9(2) ?
C4 C5 C8 C9 -0.2(3) ?
C6 C5 C8 C13 -1.1(3) ?
C4 C5 C8 C13 -179.2(3) ?
C13 C8 C9 C10 -0.9(3) ?
C5 C8 C9 C10 180.0(2) ?
C8 C9 C10 C11 1.1(4) ?
C9 C10 C11 O1 179.9(2) ?
C9 C10 C11 C12 -0.9(4) ?
C12 C11 O1 C14 -176.6(2) ?
C10 C11 O1 C14 2.6(3) ?
O1 C11 C12 C13 179.9(2) ?
C10 C11 C12 C13 0.6(4) ?
C11 C12 C13 C8 -0.4(4) ?
C9 C8 C13 C12 0.6(4) ?
C5 C8 C13 C12 179.7(2) ?
C11 O1 C14 C15 -176.84(19) yes
O1 C14 C15 C16 67.3(3) yes
C14 C15 C16 C17 172.7(2) yes
C15 C16 C17 C18 -24.6(4) yes
C15 C16 C17 O2 48.0(5) yes
C16 C17 C18 O2 105.4(3) yes
C16 C17 O2 C18 -116.7(4) yes
N2 C19 C20 C21 -70(15) ?
N2 C19 C20 C25 106(14) ?
C25 C20 C21 C22 1.1(5) ?
C19 C20 C21 C22 176.8(3) ?
C20 C21 C22 C23 -0.7(5) ?
C21 C22 C23 C24 -0.1(5) ?
C21 C22 C23 C26 -178.1(3) ?
C22 C23 C24 C25 0.3(4) ?
C26 C23 C24 C25 178.3(2) ?
C23 C24 C25 C20 0.1(5) ?
C21 C20 C25 C24 -0.8(4) ?
C19 C20 C25 C24 -176.6(3) ?
C24 C23 C26 C27 -179.3(2) ?
C22 C23 C26 C27 -1.4(4) ?
C24 C23 C26 C31 0.4(4) ?
C22 C23 C26 C31 178.2(3) ?
C31 C26 C27 C28 0.0(3) ?
C23 C26 C27 C28 179.6(2) ?
C26 C27 C28 C29 0.5(4) ?
C27 C28 C29 O3 179.4(2) ?
C27 C28 C29 C30 -0.9(4) ?
C28 C29 O3 C32 -4.4(3) ?
C30 C29 O3 C32 175.8(2) ?
O3 C29 C30 C31 -179.4(2) ?
C28 C29 C30 C31 0.8(4) ?
C29 C30 C31 C26 -0.4(4) ?
C27 C26 C31 C30 0.0(4) ?
C23 C26 C31 C30 -179.6(2) ?
C29 O3 C32 C33 178.12(18) yes
O3 C32 C33 C34 -69.4(3) yes
C32 C33 C34 C35 -166.3(2) yes
C33 C34 C35 O4 -80.0(3) yes
C33 C34 C35 C36 -151.1(3) yes
C34 C35 C36 O4 105.7(3) yes
C34 C35 O4 C36 -114.0(3) yes

loop_
_cod_related_entry_id
_cod_related_entry_database
_cod_related_entry_code
1 ChemSpider 24729316
